data_1574388
loop_
_publ_author_name
'Cui, Yibo'
'Lin, Jiawei'
'Liu, Kunjie'
'Shao, Yuhe'
'Zhao, Dong'
'Guo, Zhongnan'
'Zhao, Jing'
'Xia, Zhiguo'
'Liu, Quanlin'

_publ_section_title
;
 Tuning covalent bonding in zinc-based hybrid halides towards tunable
 room-temperature phosphorescence
;
_journal_issue 19
_journal_name_full 'Chemical Science'
_journal_page_first 8291
_journal_page_last 8301
_journal_paper_doi 10.1039/D5SC00931F
_journal_volume 16
_journal_year 2025
_chemical_formula_moiety 'C8 H13 Br3 N2 Zn'
_chemical_formula_sum 'C8 H13 Br3 N2 Zn'
_chemical_formula_weight 442.30
_space_group_crystal_system monoclinic
_space_group_IT_number 14
_space_group_name_Hall '-P 2yn'
_space_group_name_H-M_alt 'P 1 21/n 1'
_atom_sites_solution_hydrogens geom
_atom_sites_solution_primary dual
_audit_creation_date 2024-12-30
_audit_creation_method
;
Olex2 1.2
(compiled 2018.05.29 svn.r3508 for OlexSys, GUI svn.r5506)
;
_audit_update_record
;
2024-12-30 deposited with the CCDC.	2025-04-02 downloaded from the CCDC.
;
_cell_angle_alpha 90
_cell_angle_beta 104.9890(10)
_cell_angle_gamma 90
_cell_formula_units_Z 4
_cell_length_a 8.2015(3)
_cell_length_b 11.6705(4)
_cell_length_c 13.9617(4)
_cell_measurement_reflns_used 9906
_cell_measurement_temperature 150(2)
_cell_measurement_theta_max 26.31
_cell_measurement_theta_min 2.62
_cell_volume 1290.88(7)
_computing_cell_refinement 'SAINT V8.40B (?, 2016)'
_computing_data_reduction 'SAINT V8.40B (?, 2016)'
_computing_molecular_graphics 'Olex2 (Dolomanov et al., 2009)'
_computing_publication_material 'Olex2 (Dolomanov et al., 2009)'
_computing_structure_refinement 'ShelXL (Sheldrick, 2015)'
_computing_structure_solution 'ShelXT (Sheldrick, 2015)'
_diffrn_ambient_temperature 150.0
_diffrn_measured_fraction_theta_full 0.997
_diffrn_measured_fraction_theta_max 0.997
_diffrn_measurement_device_type 'Bruker APEX-II CCD'
_diffrn_measurement_method '\f and \w scans'
_diffrn_radiation_type MoK\a
_diffrn_radiation_wavelength 0.71073
_diffrn_reflns_av_R_equivalents 0.0571
_diffrn_reflns_av_unetI/netI 0.0290
_diffrn_reflns_Laue_measured_fraction_full 0.997
_diffrn_reflns_Laue_measured_fraction_max 0.997
_diffrn_reflns_limit_h_max 10
_diffrn_reflns_limit_h_min -10
_diffrn_reflns_limit_k_max 14
_diffrn_reflns_limit_k_min -14
_diffrn_reflns_limit_l_max 17
_diffrn_reflns_limit_l_min -17
_diffrn_reflns_number 28293
_diffrn_reflns_point_group_measured_fraction_full 0.997
_diffrn_reflns_point_group_measured_fraction_max 0.997
_diffrn_reflns_theta_full 25.242
_diffrn_reflns_theta_max 26.386
_diffrn_reflns_theta_min 2.308
_diffrn_standards_number 0
_exptl_absorpt_coefficient_mu 11.155
_exptl_absorpt_correction_T_max 0.0276
_exptl_absorpt_correction_T_min 0.0052
_exptl_absorpt_correction_type none
_exptl_absorpt_process_details
;
SADABS-2016/2 (Bruker,2016/2) was used for absorption correction.
wR2(int) was 0.1405 before and 0.0750 after correction.
The Ratio of minimum to maximum transmission is 0.1884.
The \l/2 correction factor is Not present.
;
_exptl_crystal_colour 'dull yellowish white'
_exptl_crystal_colour_lustre dull
_exptl_crystal_colour_modifier yellowish
_exptl_crystal_colour_primary white
_exptl_crystal_density_diffrn 2.276
_exptl_crystal_description block
_exptl_crystal_F_000 840
_refine_diff_density_max 1.113
_refine_diff_density_min -1.254
_refine_diff_density_rms 0.237
_refine_ls_extinction_method none
_refine_ls_goodness_of_fit_ref 1.100
_refine_ls_hydrogen_treatment constr
_refine_ls_matrix_type full
_refine_ls_number_parameters 128
_refine_ls_number_reflns 2640
_refine_ls_number_restraints 0
_refine_ls_restrained_S_all 1.100
_refine_ls_R_factor_all 0.0466
_refine_ls_R_factor_gt 0.0400
_refine_ls_shift/su_max 0.001
_refine_ls_shift/su_mean 0.000
_refine_ls_structure_factor_coef Fsqd
_refine_ls_weighting_details 'w=1/[\s^2^(Fo^2^)+(0.0831P)^2^+0.6475P] where P=(Fo^2^+2Fc^2^)/3'
_refine_ls_weighting_scheme calc
_refine_ls_wR_factor_gt 0.1157
_refine_ls_wR_factor_ref 0.1214
_reflns_Friedel_coverage 0.000
_reflns_number_gt 2282
_reflns_number_total 2640
_reflns_threshold_expression 'I > 2\s(I)'
_cod_data_source_file d5sc00931f2.cif
_cod_data_source_block mo_0624_6_0m
_cod_depositor_comments 'Adding full bibliography for 1574378--1574388.cif.'
_cod_database_code 1574388
_shelx_shelxl_version_number 2018/3
_shelx_space_group_comment
;
The symmetry employed for this shelxl refinement is uniquely defined
by the following loop, which should always be used as a source of
symmetry information in preference to the above space-group names.
They are only intended as comments.
;
_olex2_refinement_description
;
1. Fixed Uiso
 At 1.2 times of:
  All C(H) groups, All C(H,H) groups, All N(H,H) groups
 At 1.5 times of:
  All C(H,H,H) groups
2.a Secondary CH2 refined with riding coordinates:
 N1(H1A,H1B), C3(H3A,H3B), C2(H2A,H2B)
2.b Aromatic/amide H refined with riding coordinates:
 C8(H8), C5(H5), C7(H7), C6(H6)
2.c Idealised Me refined as rotating group:
 C1(H1C,H1D,H1E)
;
_olex2_submission_special_instructions 'No special instructions were received'

loop_
_space_group_symop_operation_xyz
'x, y, z'
'-x+1/2, y+1/2, -z+1/2'
'-x, -y, -z'
'x-1/2, -y-1/2, z-1/2'

loop_
_atom_site_label
_atom_site_type_symbol
_atom_site_fract_x
_atom_site_fract_y
_atom_site_fract_z
_atom_site_U_iso_or_equiv
_atom_site_adp_type
_atom_site_occupancy
_atom_site_site_symmetry_order
_atom_site_calc_flag
_atom_site_refinement_flags_posn
_atom_site_refinement_flags_adp
_atom_site_refinement_flags_occupancy
_atom_site_disorder_assembly
_atom_site_disorder_group
Br2 Br 0.78442(6) 0.58781(4) 0.91847(4) 0.03296(17) Uani 1 1 d . . . . .
Br3 Br 0.95146(7) 0.42379(5) 0.72056(4) 0.03738(18) Uani 1 1 d . . . . .
Br1 Br 0.62292(7) 0.28138(4) 0.86272(4) 0.03905(18) Uani 1 1 d . . . . .
Zn1 Zn 0.71445(7) 0.44635(5) 0.78745(4) 0.03136(18) Uani 1 1 d . . . . .
N2 N 0.5158(5) 0.5119(3) 0.6781(3) 0.0310(9) Uani 1 1 d . . . . .
N1 N 0.3155(5) 0.1299(3) 0.6003(3) 0.0334(9) Uani 1 1 d . . . . .
H1A H 0.302789 0.124826 0.533771 0.040 Uiso 1 1 calc R . . . .
H1B H 0.419601 0.102324 0.631143 0.040 Uiso 1 1 calc R . . . .
C8 C 0.4912(7) 0.6265(4) 0.6813(3) 0.0326(10) Uani 1 1 d . . . . .
H8 H 0.567879 0.670415 0.730274 0.039 Uiso 1 1 calc R . . . .
C4 C 0.4099(6) 0.4506(4) 0.6058(3) 0.0311(10) Uani 1 1 d . . . . .
C3 C 0.4410(6) 0.3243(4) 0.5973(3) 0.0335(10) Uani 1 1 d . . . . .
H3A H 0.553502 0.304428 0.640407 0.040 Uiso 1 1 calc R . . . .
H3B H 0.440645 0.305886 0.528082 0.040 Uiso 1 1 calc R . . . .
C5 C 0.2763(7) 0.5021(5) 0.5384(4) 0.0393(12) Uani 1 1 d . . . . .
H5 H 0.202697 0.457251 0.488725 0.047 Uiso 1 1 calc R . . . .
C2 C 0.3059(6) 0.2526(4) 0.6276(4) 0.0334(10) Uani 1 1 d . . . . .
H2A H 0.321356 0.258830 0.700147 0.040 Uiso 1 1 calc R . . . .
H2B H 0.192751 0.283100 0.594446 0.040 Uiso 1 1 calc R . . . .
C7 C 0.3593(7) 0.6821(4) 0.6165(4) 0.0355(11) Uani 1 1 d . . . . .
H7 H 0.343832 0.762302 0.622098 0.043 Uiso 1 1 calc R . . . .
C6 C 0.2498(7) 0.6192(5) 0.5432(4) 0.0404(12) Uani 1 1 d . . . . .
H6 H 0.158506 0.655372 0.497146 0.049 Uiso 1 1 calc R . . . .
C1 C 0.1856(7) 0.0574(5) 0.6276(5) 0.0426(13) Uani 1 1 d . . . . .
H1C H 0.072988 0.086116 0.594185 0.064 Uiso 1 1 calc GR . . . .
H1D H 0.201077 0.060165 0.699582 0.064 Uiso 1 1 calc GR . . . .
H1E H 0.197125 -0.021830 0.607135 0.064 Uiso 1 1 calc GR . . . .

loop_
_atom_site_aniso_label
_atom_site_aniso_U_11
_atom_site_aniso_U_22
_atom_site_aniso_U_33
_atom_site_aniso_U_23
_atom_site_aniso_U_13
_atom_site_aniso_U_12
Br2 0.0294(3) 0.0364(3) 0.0324(3) -0.00303(17) 0.0068(2) -0.00320(18)
Br3 0.0335(3) 0.0449(3) 0.0344(3) 0.00197(19) 0.0100(2) 0.0046(2)
Br1 0.0434(3) 0.0370(3) 0.0333(3) 0.00456(19) 0.0037(2) -0.0062(2)
Zn1 0.0293(3) 0.0330(3) 0.0303(3) 0.0010(2) 0.0050(2) 0.0002(2)
N2 0.031(2) 0.035(2) 0.0267(19) -0.0002(16) 0.0059(16) 0.0001(17)
N1 0.029(2) 0.035(2) 0.037(2) -0.0017(17) 0.0096(17) 0.0006(17)
C8 0.034(3) 0.033(2) 0.030(2) 0.0027(19) 0.0080(19) -0.004(2)
C4 0.031(3) 0.034(3) 0.029(2) 0.0000(18) 0.008(2) -0.0035(19)
C3 0.031(3) 0.037(3) 0.031(2) -0.0034(19) 0.0048(19) 0.000(2)
C5 0.037(3) 0.041(3) 0.034(3) 0.001(2) -0.001(2) 0.001(2)
C2 0.030(3) 0.035(3) 0.035(2) -0.005(2) 0.009(2) 0.004(2)
C7 0.038(3) 0.035(3) 0.036(3) 0.004(2) 0.013(2) 0.004(2)
C6 0.041(3) 0.042(3) 0.035(3) 0.005(2) 0.004(2) 0.003(2)
C1 0.035(3) 0.048(3) 0.050(3) -0.002(2) 0.019(2) -0.009(2)

loop_
_atom_type_symbol
_atom_type_description
_atom_type_scat_dispersion_real
_atom_type_scat_dispersion_imag
_atom_type_scat_source
C C 0.0033 0.0016 'International Tables Vol C Tables 4.2.6.8 and 6.1.1.4'
H H 0.0000 0.0000 'International Tables Vol C Tables 4.2.6.8 and 6.1.1.4'
Br Br -0.2901 2.4595 'International Tables Vol C Tables 4.2.6.8 and 6.1.1.4'
N N 0.0061 0.0033 'International Tables Vol C Tables 4.2.6.8 and 6.1.1.4'
Zn Zn 0.2839 1.4301 'International Tables Vol C Tables 4.2.6.8 and 6.1.1.4'

loop_
_geom_angle_atom_site_label_1
_geom_angle_atom_site_label_2
_geom_angle_atom_site_label_3
_geom_angle
_geom_angle_site_symmetry_1
_geom_angle_site_symmetry_3
_geom_angle_publ_flag
Br3 Zn1 Br2 108.31(3) . . ?
Br3 Zn1 Br1 117.52(3) . . ?
Br1 Zn1 Br2 104.81(3) . . ?
N2 Zn1 Br2 107.03(11) . . ?
N2 Zn1 Br3 108.59(12) . . ?
N2 Zn1 Br1 110.06(12) . . ?
C8 N2 Zn1 115.9(3) . . ?
C4 N2 Zn1 125.8(3) . . ?
C4 N2 C8 118.3(4) . . ?
C1 N1 C2 113.2(4) . . ?
N2 C8 C7 122.7(4) . . ?
N2 C4 C3 119.2(4) . . ?
N2 C4 C5 121.4(5) . . ?
C5 C4 C3 119.5(4) . . ?
C4 C3 C2 111.3(4) . . ?
C4 C5 C6 120.1(5) . . ?
N1 C2 C3 111.4(4) . . ?
C8 C7 C6 118.9(5) . . ?
C7 C6 C5 118.5(5) . . ?

loop_
_geom_bond_atom_site_label_1
_geom_bond_atom_site_label_2
_geom_bond_distance
_geom_bond_site_symmetry_2
_geom_bond_publ_flag
Br2 Zn1 2.4203(7) . ?
Br3 Zn1 2.3788(8) . ?
Br1 Zn1 2.4047(8) . ?
Zn1 N2 2.069(4) . ?
N2 C8 1.355(7) . ?
N2 C4 1.353(6) . ?
N1 C2 1.489(6) . ?
N1 C1 1.485(7) . ?
C8 C7 1.380(7) . ?
C4 C3 1.506(7) . ?
C4 C5 1.384(7) . ?
C3 C2 1.533(7) . ?
C5 C6 1.388(8) . ?
C7 C6 1.386(8) . ?
